data_2218236
loop_
_publ_author_name
'Harrison, William T. A.'

_publ_section_title
;
 Tetraaquabis(biuret-\k^2^<i>O</i>,<i>O</i>')gadolinium(III)
 trichloride
;
_journal_coeditor_code SG2230
_journal_issue 5
_journal_name_full 'Acta Crystallographica Section E'
_journal_page_first m620
_journal_paper_doi 10.1107/S1600536808008660
_journal_volume 64
_journal_year 2008
_chemical_formula_iupac '[Gd (C2 H5 N3 O2)2 (H2 O)4] Cl3'
_chemical_formula_moiety 'C4 H18 Gd N6 O8 3+, 3(Cl -)'
_chemical_formula_sum 'C4 H18 Cl3 Gd N6 O8'
_chemical_formula_weight 541.84
_chemical_name_systematic
;
Tetraaquabis(biuret-\k^2^<i>O</i>,<i>O</i>')gadolinium(III) trichloride
;
_space_group_IT_number 15
_symmetry_cell_setting monoclinic
_symmetry_space_group_name_Hall '-C 2yc'
_symmetry_space_group_name_H-M 'C 1 2/c 1'
_atom_sites_solution_hydrogens 'difmap (O-H) and geom (N-H)'
_atom_sites_solution_primary direct
_atom_sites_solution_secondary difmap
_audit_creation_method SHELXL-97
_cell_angle_alpha 90.00
_cell_angle_beta 100.9610(10)
_cell_angle_gamma 90.00
_cell_formula_units_Z 4
_cell_length_a 7.6501(3)
_cell_length_b 13.2164(5)
_cell_length_c 17.4557(6)
_cell_measurement_reflns_used 6423
_cell_measurement_temperature 293(2)
_cell_measurement_theta_max 32.47
_cell_measurement_theta_min 2.38
_cell_volume 1732.69(11)
_computing_cell_refinement 'SAINT (Bruker, 1999)'
_computing_data_collection 'SMART (Bruker, 1999)'
_computing_data_reduction 'SAINT (Bruker, 1999)'
_computing_molecular_graphics 'ORTEP-3 (Farrugia, 1997)'
_computing_publication_material 'SHELXL97 (Sheldrick, 2008)'
_computing_structure_refinement 'SHELXL97 (Sheldrick, 2008)'
_computing_structure_solution 'SHELXS97 (Sheldrick, 2008)'
_diffrn_ambient_temperature 293(2)
_diffrn_measured_fraction_theta_full 0.997
_diffrn_measured_fraction_theta_max 0.997
_diffrn_measurement_device_type 'Bruker SMART1000 CCD'
_diffrn_measurement_method \w
_diffrn_radiation_monochromator graphite
_diffrn_radiation_source 'fine-focus sealed tube'
_diffrn_radiation_type MoK\a
_diffrn_radiation_wavelength 0.71073
_diffrn_reflns_av_R_equivalents 0.0250
_diffrn_reflns_av_sigmaI/netI 0.0223
_diffrn_reflns_limit_h_max 9
_diffrn_reflns_limit_h_min -11
_diffrn_reflns_limit_k_max 18
_diffrn_reflns_limit_k_min -19
_diffrn_reflns_limit_l_max 26
_diffrn_reflns_limit_l_min -19
_diffrn_reflns_number 8649
_diffrn_reflns_theta_full 32.47
_diffrn_reflns_theta_max 32.47
_diffrn_reflns_theta_min 2.38
_diffrn_standards_decay_% 0
_exptl_absorpt_coefficient_mu 4.333
_exptl_absorpt_correction_T_max 0.781
_exptl_absorpt_correction_T_min 0.235
_exptl_absorpt_correction_type multi-scan
_exptl_absorpt_process_details '(SADABS; Bruker, 1999)'
_exptl_crystal_colour colourless
_exptl_crystal_density_diffrn 2.077
_exptl_crystal_density_method 'not measured'
_exptl_crystal_description slab
_exptl_crystal_F_000 1052
_exptl_crystal_size_max 0.47
_exptl_crystal_size_mid 0.34
_exptl_crystal_size_min 0.06
_refine_diff_density_max 2.990
_refine_diff_density_min -3.452
_refine_ls_extinction_method none
_refine_ls_goodness_of_fit_ref 1.059
_refine_ls_hydrogen_treatment constr
_refine_ls_matrix_type full
_refine_ls_number_parameters 101
_refine_ls_number_reflns 3134
_refine_ls_number_restraints 0
_refine_ls_restrained_S_all 1.059
_refine_ls_R_factor_all 0.0363
_refine_ls_R_factor_gt 0.0334
_refine_ls_shift/su_max 0.000
_refine_ls_shift/su_mean 0.000
_refine_ls_structure_factor_coef Fsqd
_refine_ls_weighting_details 'calc w=1/[\s^2^(Fo^2^)+(0.0654P)^2^] where P=(Fo^2^+2Fc^2^)/3'
_refine_ls_weighting_scheme calc
_refine_ls_wR_factor_gt 0.0857
_refine_ls_wR_factor_ref 0.0876
_reflns_number_gt 2902
_reflns_number_total 3134
_reflns_threshold_expression I>2\s(I)
_cod_data_source_file sg2230.cif
_cod_data_source_block I
_cod_original_sg_symbol_H-M 'C 2/c'
_cod_database_code 2218236
_cod_database_fobs_code 2218236

loop_
_symmetry_equiv_pos_as_xyz
'x, y, z'
'-x, y, -z+1/2'
'x+1/2, y+1/2, z'
'-x+1/2, y+1/2, -z+1/2'
'-x, -y, -z'
'x, -y, z-1/2'
'-x+1/2, -y+1/2, -z'
'x+1/2, -y+1/2, z-1/2'

loop_
_atom_site_type_symbol
_atom_site_label
_atom_site_fract_x
_atom_site_fract_y
_atom_site_fract_z
_atom_site_U_iso_or_equiv
_atom_site_adp_type
_atom_site_calc_flag
_atom_site_refinement_flags
_atom_site_occupancy
Gd Gd1 0.0000 0.106486(13) 0.7500 0.02252(7) Uani d S 1
Cl Cl1 -0.04157(10) 0.33393(7) 0.50790(4) 0.03672(16) Uani d . 1
Cl Cl2 0.5000 0.30307(10) 0.7500 0.0389(2) Uani d S 1
O O1 0.2531(3) 0.02702(18) 0.71963(13) 0.0310(4) Uani d . 1
O O2 -0.0822(3) 0.01130(17) 0.63327(12) 0.0305(4) Uani d . 1
N N1 0.4595(4) -0.0112(3) 0.64845(18) 0.0434(7) Uani d . 1
H H1 0.5423 0.0169 0.6820 0.052 Uiso calc R 1
H H2 0.4845 -0.0387 0.6072 0.052 Uiso calc R 1
N N2 0.1720(3) -0.0598(2) 0.60404(15) 0.0295(5) Uani d . 1
H H3 0.2119 -0.0977 0.5712 0.035 Uiso calc R 1
N N3 -0.1037(4) -0.1127(2) 0.5433(2) 0.0371(6) Uani d . 1
H H4 -0.2181 -0.1098 0.5337 0.044 Uiso calc R 1
H H5 -0.0497 -0.1552 0.5186 0.044 Uiso calc R 1
C C1 0.2950(4) -0.0121(2) 0.66032(16) 0.0269(5) Uani d . 1
C C2 -0.0103(4) -0.0513(2) 0.59616(16) 0.0265(5) Uani d . 1
O O3 -0.2462(3) 0.18787(18) 0.66543(13) 0.0360(5) Uani d . 1
H H6 -0.2805 0.1748 0.6199 0.043 Uiso d R 1
H H7 -0.3244 0.2160 0.6810 0.043 Uiso d R 1
O O4 0.1191(3) 0.2294(2) 0.67206(16) 0.0502(7) Uani d . 1
H H8 0.0833 0.2534 0.6327 0.060 Uiso d R 1
H H9 0.2181 0.2507 0.6743 0.060 Uiso d R 1

loop_
_atom_site_aniso_label
_atom_site_aniso_U_11
_atom_site_aniso_U_22
_atom_site_aniso_U_33
_atom_site_aniso_U_12
_atom_site_aniso_U_13
_atom_site_aniso_U_23
Gd1 0.01907(9) 0.02952(10) 0.01740(9) 0.000 -0.00047(6) 0.000
Cl1 0.0337(3) 0.0470(4) 0.0268(3) 0.0011(3) -0.0007(2) -0.0067(3)
Cl2 0.0301(4) 0.0496(6) 0.0377(5) 0.000 0.0081(4) 0.000
O1 0.0217(8) 0.0441(12) 0.0257(9) 0.0024(8) 0.0006(7) -0.0071(8)
O2 0.0251(9) 0.0359(10) 0.0275(9) 0.0038(8) -0.0024(7) -0.0077(8)
N1 0.0233(11) 0.073(2) 0.0345(14) -0.0075(12) 0.0071(10) -0.0178(14)
N2 0.0240(10) 0.0363(12) 0.0269(11) 0.0004(9) 0.0018(8) -0.0083(9)
N3 0.0297(13) 0.0416(15) 0.0364(15) -0.0020(9) -0.0025(11) -0.0147(11)
C1 0.0227(11) 0.0322(12) 0.0241(11) 0.0010(9) 0.0005(9) -0.0008(9)
C2 0.0247(11) 0.0296(12) 0.0231(11) 0.0000(9) -0.0010(9) -0.0016(9)
O3 0.0337(10) 0.0484(13) 0.0228(9) 0.0135(9) -0.0027(7) -0.0022(9)
O4 0.0384(13) 0.0637(17) 0.0423(14) -0.0157(12) -0.0084(10) 0.0257(12)

loop_
_atom_type_symbol
_atom_type_description
_atom_type_scat_dispersion_real
_atom_type_scat_dispersion_imag
_atom_type_scat_source
C C 0.0033 0.0016 'International Tables Vol C Tables 4.2.6.8 and 6.1.1.4'
H H 0.0000 0.0000 'International Tables Vol C Tables 4.2.6.8 and 6.1.1.4'
N N 0.0061 0.0033 'International Tables Vol C Tables 4.2.6.8 and 6.1.1.4'
O O 0.0106 0.0060 'International Tables Vol C Tables 4.2.6.8 and 6.1.1.4'
Cl Cl 0.1484 0.1585 'International Tables Vol C Tables 4.2.6.8 and 6.1.1.4'
Gd Gd -0.1653 3.9035 'International Tables Vol C Tables 4.2.6.8 and 6.1.1.4'

loop_
_geom_angle_atom_site_label_1
_geom_angle_atom_site_label_2
_geom_angle_atom_site_label_3
_geom_angle_site_symmetry_1
_geom_angle_site_symmetry_3
_geom_angle
O1 Gd1 O1 2_556 . 126.90(12)
O1 Gd1 O2 2_556 . 82.06(8)
O1 Gd1 O2 . . 70.41(7)
O1 Gd1 O2 2_556 2_556 70.41(7)
O1 Gd1 O2 . 2_556 82.06(8)
O2 Gd1 O2 . 2_556 116.04(11)
O1 Gd1 O4 2_556 2_556 75.96(10)
O1 Gd1 O4 . 2_556 147.78(8)
O2 Gd1 O4 . 2_556 140.85(7)
O2 Gd1 O4 2_556 2_556 86.53(9)
O1 Gd1 O4 2_556 . 147.78(8)
O1 Gd1 O4 . . 75.96(10)
O2 Gd1 O4 . . 86.53(9)
O2 Gd1 O4 2_556 . 140.85(8)
O4 Gd1 O4 2_556 . 95.10(17)
O1 Gd1 O3 2_556 2_556 129.93(8)
O1 Gd1 O3 . 2_556 75.91(8)
O2 Gd1 O3 . 2_556 144.00(8)
O2 Gd1 O3 2_556 2_556 70.30(7)
O4 Gd1 O3 2_556 2_556 71.88(9)
O4 Gd1 O3 . 2_556 73.11(8)
O1 Gd1 O3 2_556 . 75.91(8)
O1 Gd1 O3 . . 129.93(8)
O2 Gd1 O3 . . 70.30(7)
O2 Gd1 O3 2_556 . 144.00(8)
O4 Gd1 O3 2_556 . 73.11(8)
O4 Gd1 O3 . . 71.88(8)
O3 Gd1 O3 2_556 . 127.08(12)
C1 O1 Gd1 . . 136.27(18)
C2 O2 Gd1 . . 136.83(18)
C1 N1 H1 . . 120.0
C1 N1 H2 . . 120.0
H1 N1 H2 . . 120.0
C1 N2 C2 . . 125.1(3)
C1 N2 H3 . . 117.4
C2 N2 H3 . . 117.4
C2 N3 H4 . . 120.0
C2 N3 H5 . . 120.0
H4 N3 H5 . . 120.0
O1 C1 N1 . . 122.0(3)
O1 C1 N2 . . 122.1(3)
N1 C1 N2 . . 115.9(3)
O2 C2 N3 . . 122.4(3)
O2 C2 N2 . . 122.7(2)
N3 C2 N2 . . 114.8(3)
Gd1 O3 H6 . . 125.2
Gd1 O3 H7 . . 123.3
H6 O3 H7 . . 108.2
Gd1 O4 H8 . . 133.1
Gd1 O4 H9 . . 131.7
H8 O4 H9 . . 94.1

loop_
_geom_bond_atom_site_label_1
_geom_bond_atom_site_label_2
_geom_bond_site_symmetry_2
_geom_bond_distance
_geom_bond_publ_flag
Gd1 O1 2_556 2.350(2) ?
Gd1 O1 . 2.350(2) y
Gd1 O2 . 2.375(2) y
Gd1 O2 2_556 2.375(2) ?
Gd1 O4 2_556 2.407(3) ?
Gd1 O4 . 2.407(3) y
Gd1 O3 2_556 2.414(2) ?
Gd1 O3 . 2.414(2) y
O1 C1 . 1.253(4) ?
O2 C2 . 1.242(3) ?
N1 C1 . 1.314(4) ?
N1 H1 . 0.8600 ?
N1 H2 . 0.8600 ?
N2 C1 . 1.377(4) ?
N2 C2 . 1.380(4) ?
N2 H3 . 0.8600 ?
N3 C2 . 1.330(4) ?
N3 H4 . 0.8600 ?
N3 H5 . 0.8600 ?
O3 H6 . 0.8067 ?
O3 H7 . 0.7949 ?
O4 H8 . 0.7597 ?
O4 H9 . 0.8018 ?

loop_
_geom_hbond_atom_site_label_D
_geom_hbond_atom_site_label_H
_geom_hbond_atom_site_label_A
_geom_hbond_site_symmetry_A
_geom_hbond_distance_DH
_geom_hbond_distance_HA
_geom_hbond_distance_DA
_geom_hbond_angle_DHA
N1 H1 O1 2_656 0.86 2.10 2.910(4) 157
N1 H2 Cl1 3_545 0.86 2.40 3.194(3) 154
N2 H3 Cl1 3_545 0.86 2.53 3.315(3) 153
N3 H4 Cl1 3_445 0.86 2.54 3.363(3) 161
N3 H5 Cl1 5_556 0.86 2.53 3.311(3) 151
O3 H6 Cl1 7_456 0.81 2.39 3.163(2) 162
O3 H7 Cl2 1_455 0.79 2.28 3.059(2) 167
O4 H8 Cl1 . 0.76 2.45 3.208(2) 178
O4 H9 Cl2 . 0.80 2.41 3.127(2) 150

loop_
_geom_torsion_atom_site_label_1
_geom_torsion_atom_site_label_2
_geom_torsion_atom_site_label_3
_geom_torsion_atom_site_label_4
_geom_torsion_site_symmetry_1
_geom_torsion
O1 Gd1 O1 C1 2_556 81.6(3)
O2 Gd1 O1 C1 . 18.4(3)
O2 Gd1 O1 C1 2_556 139.7(3)
O4 Gd1 O1 C1 2_556 -149.9(3)
O4 Gd1 O1 C1 . -72.9(3)
O3 Gd1 O1 C1 2_556 -148.7(3)
O3 Gd1 O1 C1 . -21.8(3)
O1 Gd1 O2 C2 2_556 -124.7(3)
O1 Gd1 O2 C2 . 9.2(3)
O2 Gd1 O2 C2 2_556 -61.1(3)
O4 Gd1 O2 C2 2_556 179.3(3)
O4 Gd1 O2 C2 . 85.5(3)
O3 Gd1 O2 C2 2_556 30.9(4)
O3 Gd1 O2 C2 . 157.5(3)
Gd1 O1 C1 N1 . 149.2(3)
Gd1 O1 C1 N2 . -31.6(5)
C2 N2 C1 O1 . 15.1(5)
C2 N2 C1 N1 . -165.6(3)
Gd1 O2 C2 N3 . 161.3(2)
Gd1 O2 C2 N2 . -21.7(5)
C1 N2 C2 O2 . 9.9(5)
C1 N2 C2 N3 . -172.8(3)
